data_9015914
loop_
_publ_author_name
'Nomura, S. F.'
'Atencio, D.'
'Chukanov, N. V.'
'Rastsvetaeva, R. K.'
'Coutinho, J. M. V.'
'Karipidis, T. K.'

_publ_section_title
;
 Manganoeudialyte - a new mineral from Pocos de Caldas, Minas Gerais, Brazil
;
_journal_name_full 'Zapiski Rossiiskogo Mineralogicheskogo Obshchetstva'
_journal_page_first 35
_journal_page_last 47
_journal_volume 139
_journal_year 2010
_chemical_compound_source 'Pocos de Caldas massif, Minas Gerais, Brazil'
_chemical_formula_sum
'C2.64 H40.56 Al0.75 Ca18 Ce0.18 F0.39 Fe3.6 K1.17 Mn5.72 Na47.84 Nb0.87 O254.37 Si75.57 Sr2.43 Ti0.57 Zr9.24'
_chemical_name_mineral Manganoeudialyte
_space_group_IT_number 160
_symmetry_space_group_name_Hall 'R 3 -2"'
_symmetry_space_group_name_H-M 'R 3 m :H'
_cell_angle_alpha 90
_cell_angle_beta 90
_cell_angle_gamma 120
_cell_formula_units_Z 1
_cell_length_a 14.2418
_cell_length_b 14.2418
_cell_length_c 30.1143
_cell_volume 5289.726
_database_code_amcsd 0017801
_exptl_crystal_density_diffrn 3.096
_cod_original_sg_symbol_H-M 'R 3 m'
_cod_original_formula_sum
'Zr9.24 Ca18 Si75.57 O254.37 Mn5.72 Fe3.6 Na47.84 Al.75 Nb.87 Ti.57 K1.17 Sr2.43 Ce.18 H40.56 C2.64 F.39'
_cod_database_code 9015914

loop_
_space_group_symop_operation_xyz
x,y,z
2/3+x,1/3+y,1/3+z
1/3+x,2/3+y,2/3+z
x,x-y,z
2/3+x,1/3+x-y,1/3+z
1/3+x,2/3+x-y,2/3+z
-y,-x,z
2/3-y,1/3-x,1/3+z
1/3-y,2/3-x,2/3+z
-x+y,y,z
2/3-x+y,1/3+y,1/3+z
1/3-x+y,2/3+y,2/3+z
-y,x-y,z
2/3-y,1/3+x-y,1/3+z
1/3-y,2/3+x-y,2/3+z
-x+y,-x,z
2/3-x+y,1/3-x,1/3+z
1/3-x+y,2/3-x,2/3+z

loop_
_atom_site_label
_atom_site_fract_x
_atom_site_fract_y
_atom_site_fract_z
_atom_site_occupancy
_atom_site_U_iso_or_equiv
_atom_site_type_symbol
_atom_site_attached_hydrogens
Zr 0.33250 0.16630 0.16680 1.00000 0.01330 Zr 0
CaM1 -0.00010 0.26010 0.00000 1.00000 0.00823 Ca 0
Si1 0.52600 0.26300 0.25140 1.00000 0.00595 Si 0
Si2 -0.00560 0.60360 0.09760 1.00000 0.00747 Si 0
Si3 0.20810 0.41620 0.07700 1.00000 0.01051 Si 0
Si4 0.08270 0.54130 0.25850 1.00000 0.01355 Si 0
Si5 0.05700 0.32670 0.23690 1.00000 0.00988 Si 0
Si6 0.14040 0.07020 0.08260 1.00000 0.00975 Si 0
O1 0.47900 0.23950 0.20060 1.00000 0.01773 O 0
O2 0.26000 0.03340 0.20850 1.00000 0.01646 O 0
O3 0.40610 0.30470 0.12750 1.00000 0.02786 O 0
O4 0.60520 0.39480 0.25620 1.00000 0.01646 O 0
O5 0.43520 0.21710 0.28840 1.00000 0.01013 O 0
O6 0.41140 0.03380 0.04530 1.00000 0.01900 O 0
O7 0.10110 0.37950 0.10760 1.00000 0.01773 O 0
O8 0.02070 0.51030 0.11500 1.00000 0.01267 O 0
O9 0.27400 0.54800 0.06850 1.00000 0.05699 O 0
O10 0.18090 0.36190 0.02870 1.00000 0.01013 O 0
O11 0.02820 0.51410 0.30520 1.00000 0.01900 O 0
O12 0.17650 0.35390 0.21840 1.00000 0.02153 O 0
O13 0.04430 0.30010 0.28850 1.00000 0.00887 O 0
O14 0.38710 0.43210 0.22710 1.00000 0.02786 O 0
O15 0.39520 0.60480 0.25260 1.00000 0.02786 O 0
O16 0.06180 0.12370 0.07820 1.00000 0.01520 O 0
O17 0.18910 0.09460 0.13120 1.00000 0.02026 O 0
O18 0.22600 0.11300 0.04330 1.00000 0.01773 O 0
MnM2a 0.49280 0.50700 0.00170 0.52000 0.01267 Mn 0
FeM2b 0.52000 0.48000 -0.00230 0.40000 0.00849 Fe 0
NaM2c 0.13400 0.26800 0.33400 0.08000 0.00887 Na 0
SiM3a 0.33333 0.66667 0.24540 0.38000 0.01393 Si 0
AlM3b 0.33333 0.66667 0.28390 0.25000 0.04306 Al 0
NbM3c 0.33333 0.66667 0.29660 0.29000 0.01191 Nb 0
ZrM3c 0.33333 0.66667 0.29660 0.08000 0.01191 Zr 0
TiM4a 0.33333 0.66667 0.04290 0.19000 0.01900 Ti 0
SiM4b 0.33333 0.66667 0.05180 0.37000 0.03420 Si 0
SiM4c 0.33333 0.66667 0.09000 0.44000 0.00507 Si 0
NaN1a 0.11280 0.22560 0.15230 0.79000 0.02913 Na 0
NaN1b 0.09250 0.18500 0.16200 0.21000 0.03040 Na 0
NaN2a 0.58390 0.41630 0.16380 0.40000 0.04433 Na 0
NaN2b 0.55850 0.44150 0.17850 0.60000 0.02406 Na 0
NaN3a 0.23580 0.47160 -0.04430 0.23000 0.01267 Na 0
KN3a 0.23580 0.47160 -0.04430 0.13000 0.01267 K 0
NaN3b 0.22200 0.11060 0.28370 0.64000 0.02406 Na 0
NaN4a 0.42920 0.21500 0.05690 0.36000 0.01520 Na 0
SrN4b 0.46530 0.23270 0.04940 0.27000 0.01203 Sr 0
CeN4b 0.46530 0.23270 0.04940 0.02000 0.01203 Ce 0
NaN4c 0.48500 0.24260 0.04500 0.35000 0.02533 Na 0
H3O+N5a 0.25120 0.50200 0.17330 0.23000 0.05953 H 0
NaN5b 0.18970 0.59490 0.14600 0.40000 0.03546 Na 0
C11 0.66667 0.33333 0.10080 0.48000 0.02660 C 0
C12 0.00000 0.00000 0.24010 0.40000 0.05953 C 0
F 0.66667 0.33333 0.03600 0.13000 0.02305 F 0
O-H1 0.33333 0.66667 0.14260 0.44000 0.01393 O 1
O-H2 0.33333 0.66667 0.19600 0.38000 0.04559 O 1
O-H3 0.33333 0.66667 -0.00450 0.37000 0.11399 O 1
O-H4 0.33333 0.66667 0.34100 0.25000 0.04559 O 1
Wat1_1 0.24000 0.62000 0.00090 0.40000 0.08739 O 2
Wat1_2 0.24000 0.62000 0.00090 0.20000 0.08739 O 2
Wat2_1 0.60200 0.20400 -0.00390 0.52000 0.02786 O 2
Wat2_2 0.60200 0.20400 -0.00390 0.40000 0.02786 O 2
Wat3 0.66667 0.33333 0.12300 0.36000 0.10765 O 2
Wat4 0.00000 0.00000 0.25200 0.43000 0.03293 O 2

loop_
_cod_changelog_entry_id
_cod_changelog_entry_author
_cod_changelog_entry_date
_cod_changelog_entry_text
1
;cod-tools version 3.8.0
Id: cif_guess_AMCSD_atom_types 9581 2023-05-17 12:35:41Z saulius
;
2023-05-21T08:54:55+03:00
;Derived atom types and hydrogen counts
from atom names that follow the AMCSD naming convention
(Wat == water, O-H == hydroxyl).
;
2
;cod-tools version 3.10.1
Id: cif_fix_AMCSD_atom_labels 10224 2024-08-07 11:09:31Z saulius
;
2024-08-07T19:40:16+03:00
;Changed the following '_atom_site_label' values:
the first duplicated label 'Wat1'  converted to 'Wat1_1'
duplicated label 'Wat1' at index 57 converted to 'Wat1_2'
the first duplicated label 'Wat2'  converted to 'Wat2_1'
duplicated label 'Wat2' at index 59 converted to 'Wat2_2'
;

loop_
_cod_related_entry_id
_cod_related_entry_database
_cod_related_entry_code
1 AMCSD 0017801
